data_8107046
loop_
_publ_author_name
'El-Hiti, Gamal A.'
'Abdel-Wahab, Bakr F.'
'Baashen, Mohammed'
'Ghabbour, Hazem A.'

_publ_section_title
;
 Crystal structure of
 2-(3-(benzofuran-2-yl)-5-(4-fluorophenyl)-4,5-dihydro-1H-pyrazol-1-yl)-4-(4-chlorophenyl)thiazole,
 C26H17ClFN3OS
;
_journal_issue 3
_journal_name_full 'Zeitschrift f\"ur Kristallographie - New Crystal Structures'
_journal_page_first 911
_journal_page_last 912
_journal_paper_doi 10.1515/ncrs-2016-0004
_journal_volume 231
_journal_year 2016
_chemical_formula_sum 'C26 H17 Cl F N3 O S'
_chemical_formula_weight 473.93
_space_group_crystal_system monoclinic
_space_group_IT_number 14
_space_group_name_Hall '-P 2ybc'
_space_group_name_H-M_alt 'P 1 21/c 1'
_atom_sites_solution_hydrogens geom
_cell_angle_alpha 90
_cell_angle_beta 94.5680(10)
_cell_angle_gamma 90
_cell_formula_units_Z 4
_cell_length_a 6.4955(2)
_cell_length_b 14.6143(5)
_cell_length_c 22.6492(8)
_cell_measurement_reflns_used 7222
_cell_measurement_temperature 100(2)
_cell_measurement_theta_max 31.93
_cell_measurement_theta_min 2.28
_cell_volume 2143.20(12)
_computing_cell_refinement 'Bruker SAINT'
_computing_data_collection 'Bruker APEX2'
_computing_data_reduction 'Bruker SAINT'
_computing_molecular_graphics 'Bruker SHELXTL'
_computing_publication_material 'Bruker SHELXTL'
_computing_structure_refinement 'SHELXL-2014 (Sheldrick 2014)'
_computing_structure_solution 'SHELXS-97 (Sheldrick 2008)'
_diffrn_ambient_temperature 100(2)
_diffrn_measured_fraction_theta_full 0.998
_diffrn_measured_fraction_theta_max 0.992
_diffrn_measurement_device_type 'Bruker APEX-II CCD'
_diffrn_measurement_method '\f and \w scans'
_diffrn_radiation_type MoK\a
_diffrn_radiation_wavelength 0.71073
_diffrn_reflns_av_R_equivalents 0.0448
_diffrn_reflns_av_unetI/netI 0.0541
_diffrn_reflns_Laue_measured_fraction_full 0.998
_diffrn_reflns_Laue_measured_fraction_max 0.992
_diffrn_reflns_limit_h_max 9
_diffrn_reflns_limit_h_min -9
_diffrn_reflns_limit_k_max 22
_diffrn_reflns_limit_k_min -22
_diffrn_reflns_limit_l_max 25
_diffrn_reflns_limit_l_min -34
_diffrn_reflns_number 30786
_diffrn_reflns_point_group_measured_fraction_full 0.998
_diffrn_reflns_point_group_measured_fraction_max 0.992
_diffrn_reflns_theta_full 25.242
_diffrn_reflns_theta_max 32.592
_diffrn_reflns_theta_min 2.788
_exptl_absorpt_coefficient_mu 0.310
_exptl_absorpt_correction_T_max 0.984
_exptl_absorpt_correction_T_min 0.943
_exptl_absorpt_correction_type multi-scan
_exptl_absorpt_process_details SADABS_Bruker_2014
_exptl_crystal_colour yellow
_exptl_crystal_density_diffrn 1.469
_exptl_crystal_description block
_exptl_crystal_F_000 976
_exptl_crystal_size_max 0.547
_exptl_crystal_size_mid 0.458
_exptl_crystal_size_min 0.365
_refine_diff_density_max 0.372
_refine_diff_density_min -0.343
_refine_diff_density_rms 0.066
_refine_ls_extinction_coef .
_refine_ls_extinction_method none
_refine_ls_goodness_of_fit_ref 1.014
_refine_ls_hydrogen_treatment constr
_refine_ls_matrix_type full
_refine_ls_number_parameters 298
_refine_ls_number_reflns 7755
_refine_ls_number_restraints 0
_refine_ls_restrained_S_all 1.014
_refine_ls_R_factor_all 0.0781
_refine_ls_R_factor_gt 0.0461
_refine_ls_shift/su_max 0.001
_refine_ls_shift/su_mean 0.000
_refine_ls_structure_factor_coef Fsqd
_refine_ls_weighting_details 'w=1/[\s^2^(Fo^2^)+(0.0456P)^2^+0.8778P] where P=(Fo^2^+2Fc^2^)/3'
_refine_ls_weighting_scheme calc
_refine_ls_wR_factor_gt 0.0969
_refine_ls_wR_factor_ref 0.1069
_reflns_Friedel_coverage 0.000
_reflns_Friedel_fraction_full .
_reflns_Friedel_fraction_max .
_reflns_number_gt 5610
_reflns_number_total 7755
_reflns_threshold_expression 'I > 2\s(I)'
_cod_data_source_file suppl_ncrs-2016-0004_suppl.cif
_cod_data_source_block sa34
_cod_original_sg_symbol_H-M 'P 21/c'
_cod_database_code 8107046
_shelx_space_group_comment
;
The symmetry employed for this shelxl refinement is uniquely defined
by the following loop, which should always be used as a source of
symmetry information in preference to the above space-group names.
They are only intended as comments.
;
_shelx_estimated_absorpt_t_min 0.849
_shelx_estimated_absorpt_t_max 0.895

loop_
_space_group_symop_operation_xyz
'x, y, z'
'-x, y+1/2, -z+1/2'
'-x, -y, -z'
'x, -y-1/2, z-1/2'

loop_
_atom_site_label
_atom_site_type_symbol
_atom_site_fract_x
_atom_site_fract_y
_atom_site_fract_z
_atom_site_U_iso_or_equiv
_atom_site_adp_type
_atom_site_occupancy
_atom_site_site_symmetry_order
_atom_site_calc_flag
_atom_site_refinement_flags_posn
_atom_site_refinement_flags_adp
_atom_site_refinement_flags_occupancy
_atom_site_disorder_assembly
_atom_site_disorder_group
Cl1 Cl 0.89879(6) 0.92371(3) 0.14875(2) 0.02728(9) Uani 1 1 d . . . . .
S1 S 0.16442(5) 0.94663(3) 0.44387(2) 0.01931(8) Uani 1 1 d . . . . .
F1 F 0.73286(14) 0.46836(6) 0.42524(4) 0.0290(2) Uani 1 1 d . . . . .
O1 O 0.14074(14) 0.85116(7) 0.66855(4) 0.01721(19) Uani 1 1 d . . . . .
N1 N 0.32568(17) 0.86227(8) 0.55935(5) 0.0178(2) Uani 1 1 d . . . . .
N2 N 0.46026(18) 0.86166(9) 0.51510(5) 0.0219(3) Uani 1 1 d . . . . .
N3 N 0.52699(17) 0.89250(8) 0.41772(5) 0.0175(2) Uani 1 1 d . . . . .
C1 C 0.3385(2) 0.81899(9) 0.66240(6) 0.0160(2) Uani 1 1 d . . . . .
C2 C 0.4275(2) 0.78481(9) 0.71403(6) 0.0167(2) Uani 1 1 d . . . . .
H2A H 0.5610 0.7583 0.7203 0.020 Uiso 1 1 calc R U . . .
C3 C 0.2799(2) 0.79672(9) 0.75738(6) 0.0159(2) Uani 1 1 d . . . . .
C4 C 0.2761(2) 0.77883(10) 0.81808(6) 0.0195(3) Uani 1 1 d . . . . .
H4A H 0.3925 0.7530 0.8401 0.023 Uiso 1 1 calc R U . . .
C5 C 0.0986(2) 0.79975(10) 0.84498(6) 0.0223(3) Uani 1 1 d . . . . .
H5A H 0.0934 0.7878 0.8861 0.027 Uiso 1 1 calc R U . . .
C6 C -0.0742(2) 0.83815(10) 0.81311(6) 0.0220(3) Uani 1 1 d . . . . .
H6A H -0.1945 0.8511 0.8328 0.026 Uiso 1 1 calc R U . . .
C7 C -0.0721(2) 0.85755(10) 0.75317(6) 0.0191(3) Uani 1 1 d . . . . .
H7A H -0.1880 0.8839 0.7312 0.023 Uiso 1 1 calc R U . . .
C8 C 0.1074(2) 0.83660(9) 0.72706(6) 0.0158(2) Uani 1 1 d . . . . .
C9 C 0.4239(2) 0.82796(9) 0.60615(6) 0.0166(2) Uani 1 1 d . . . . .
C10 C 0.6445(2) 0.80127(11) 0.59801(6) 0.0211(3) Uani 1 1 d . . . . .
H10A H 0.6722 0.7371 0.6102 0.025 Uiso 1 1 calc R U . . .
H10B H 0.7434 0.8420 0.6208 0.025 Uiso 1 1 calc R U . . .
C11 C 0.6565(2) 0.81357(10) 0.53069(6) 0.0187(3) Uani 1 1 d . . . . .
H11A H 0.7759 0.8537 0.5228 0.022 Uiso 1 1 calc R U . . .
C12 C 0.67185(19) 0.72325(10) 0.49883(6) 0.0168(3) Uani 1 1 d . . . . .
C13 C 0.8669(2) 0.68486(10) 0.49515(6) 0.0206(3) Uani 1 1 d . . . . .
H13A H 0.9862 0.7177 0.5100 0.025 Uiso 1 1 calc R U . . .
C14 C 0.8884(2) 0.59909(11) 0.47003(6) 0.0224(3) Uani 1 1 d . . . . .
H14A H 1.0212 0.5728 0.4675 0.027 Uiso 1 1 calc R U . . .
C15 C 0.7135(2) 0.55314(10) 0.44887(6) 0.0212(3) Uani 1 1 d . . . . .
C16 C 0.5174(2) 0.58931(11) 0.45078(6) 0.0233(3) Uani 1 1 d . . . . .
H16A H 0.3990 0.5566 0.4351 0.028 Uiso 1 1 calc R U . . .
C17 C 0.4988(2) 0.67496(11) 0.47633(6) 0.0215(3) Uani 1 1 d . . . . .
H17A H 0.3656 0.7010 0.4785 0.026 Uiso 1 1 calc R U . . .
C18 C 0.4045(2) 0.89612(9) 0.46053(6) 0.0169(3) Uani 1 1 d . . . . .
C19 C 0.2370(2) 0.96457(10) 0.37291(6) 0.0190(3) Uani 1 1 d . . . . .
H19A H 0.1528 0.9936 0.3422 0.023 Uiso 1 1 calc R U . . .
C20 C 0.4307(2) 0.93164(9) 0.36684(6) 0.0159(2) Uani 1 1 d . . . . .
C21 C 0.5424(2) 0.93008(9) 0.31278(6) 0.0160(2) Uani 1 1 d . . . . .
C22 C 0.4496(2) 0.95771(10) 0.25775(6) 0.0210(3) Uani 1 1 d . . . . .
H22A H 0.3100 0.9777 0.2549 0.025 Uiso 1 1 calc R U . . .
C23 C 0.5580(2) 0.95651(10) 0.20727(6) 0.0227(3) Uani 1 1 d . . . . .
H23A H 0.4943 0.9767 0.1703 0.027 Uiso 1 1 calc R U . . .
C25 C 0.8536(2) 0.89421(10) 0.26471(6) 0.0213(3) Uani 1 1 d . . . . .
H25A H 0.9906 0.8710 0.2668 0.026 Uiso 1 1 calc R U . . .
C24 C 0.7601(2) 0.92542(10) 0.21153(6) 0.0200(3) Uani 1 1 d . . . . .
C26 C 0.7446(2) 0.89717(10) 0.31515(6) 0.0198(3) Uani 1 1 d . . . . .
H26A H 0.8089 0.8764 0.3519 0.024 Uiso 1 1 calc R U . . .

loop_
_atom_site_aniso_label
_atom_site_aniso_U_11
_atom_site_aniso_U_22
_atom_site_aniso_U_33
_atom_site_aniso_U_23
_atom_site_aniso_U_13
_atom_site_aniso_U_12
Cl1 0.0348(2) 0.02914(19) 0.01958(16) -0.00133(14) 0.01286(14) -0.00651(15)
S1 0.01782(15) 0.02530(18) 0.01504(15) 0.00149(13) 0.00279(12) 0.00632(13)
F1 0.0344(5) 0.0277(5) 0.0257(5) -0.0050(4) 0.0064(4) 0.0056(4)
O1 0.0163(4) 0.0225(5) 0.0128(4) 0.0011(4) 0.0010(3) 0.0030(4)
N1 0.0190(5) 0.0209(6) 0.0140(5) 0.0008(4) 0.0040(4) 0.0028(4)
N2 0.0214(6) 0.0306(7) 0.0144(5) 0.0046(5) 0.0052(4) 0.0109(5)
N3 0.0181(5) 0.0208(6) 0.0136(5) 0.0010(4) 0.0011(4) 0.0040(4)
C1 0.0155(6) 0.0183(6) 0.0143(6) -0.0009(5) 0.0019(5) 0.0008(5)
C2 0.0161(6) 0.0191(6) 0.0147(6) -0.0006(5) -0.0001(5) 0.0014(5)
C3 0.0172(6) 0.0161(6) 0.0143(6) -0.0007(5) 0.0001(5) -0.0005(5)
C4 0.0230(7) 0.0206(7) 0.0144(6) 0.0003(5) -0.0013(5) 0.0009(5)
C5 0.0290(7) 0.0255(7) 0.0125(6) -0.0011(5) 0.0027(5) -0.0007(6)
C6 0.0222(7) 0.0247(7) 0.0199(7) -0.0036(5) 0.0071(5) 0.0011(5)
C7 0.0179(6) 0.0210(7) 0.0184(6) -0.0017(5) 0.0014(5) 0.0028(5)
C8 0.0184(6) 0.0165(6) 0.0123(6) 0.0002(5) 0.0012(5) -0.0009(5)
C9 0.0178(6) 0.0185(6) 0.0135(6) -0.0007(5) 0.0009(5) 0.0014(5)
C10 0.0196(6) 0.0298(8) 0.0140(6) 0.0005(5) 0.0019(5) 0.0063(6)
C11 0.0165(6) 0.0253(7) 0.0144(6) 0.0019(5) 0.0014(5) 0.0053(5)
C12 0.0151(6) 0.0242(7) 0.0114(5) 0.0036(5) 0.0025(5) 0.0041(5)
C13 0.0155(6) 0.0270(7) 0.0196(6) 0.0036(5) 0.0036(5) 0.0017(5)
C14 0.0177(6) 0.0287(8) 0.0216(7) 0.0036(6) 0.0061(5) 0.0065(5)
C15 0.0267(7) 0.0239(7) 0.0136(6) 0.0016(5) 0.0058(5) 0.0049(6)
C16 0.0195(6) 0.0306(8) 0.0195(7) -0.0015(6) 0.0001(5) 0.0009(6)
C17 0.0145(6) 0.0301(8) 0.0198(6) 0.0005(6) 0.0015(5) 0.0047(5)
C18 0.0184(6) 0.0176(6) 0.0145(6) -0.0002(5) 0.0003(5) 0.0036(5)
C19 0.0209(6) 0.0226(7) 0.0134(6) 0.0021(5) 0.0008(5) 0.0049(5)
C20 0.0185(6) 0.0154(6) 0.0136(6) 0.0004(5) 0.0008(5) 0.0006(5)
C21 0.0191(6) 0.0151(6) 0.0140(6) 0.0003(5) 0.0021(5) -0.0003(5)
C22 0.0243(7) 0.0219(7) 0.0169(6) 0.0027(5) 0.0023(5) 0.0073(5)
C23 0.0296(7) 0.0235(7) 0.0150(6) 0.0041(5) 0.0019(5) 0.0044(6)
C25 0.0177(6) 0.0267(7) 0.0200(7) -0.0016(6) 0.0032(5) -0.0026(5)
C24 0.0264(7) 0.0183(6) 0.0164(6) -0.0017(5) 0.0077(5) -0.0054(5)
C26 0.0178(6) 0.0273(7) 0.0143(6) 0.0011(5) 0.0005(5) -0.0004(5)

loop_
_atom_type_symbol
_atom_type_description
_atom_type_scat_dispersion_real
_atom_type_scat_dispersion_imag
_atom_type_scat_source
C C 0.0033 0.0016 'International Tables Vol C Tables 4.2.6.8 and 6.1.1.4'
H H 0.0000 0.0000 'International Tables Vol C Tables 4.2.6.8 and 6.1.1.4'
N N 0.0061 0.0033 'International Tables Vol C Tables 4.2.6.8 and 6.1.1.4'
O O 0.0106 0.0060 'International Tables Vol C Tables 4.2.6.8 and 6.1.1.4'
S S 0.1246 0.1234 'International Tables Vol C Tables 4.2.6.8 and 6.1.1.4'
Cl Cl 0.1484 0.1585 'International Tables Vol C Tables 4.2.6.8 and 6.1.1.4'
F F 0.0171 0.0103 'International Tables Vol C Tables 4.2.6.8 and 6.1.1.4'

loop_
_geom_angle_atom_site_label_1
_geom_angle_atom_site_label_2
_geom_angle_atom_site_label_3
_geom_angle
_geom_angle_site_symmetry_1
_geom_angle_site_symmetry_3
C19 S1 C18 87.71(6) . .
C8 O1 C1 105.24(10) . .
C9 N1 N2 107.01(11) . .
C18 N2 N1 121.34(11) . .
C18 N2 C11 123.94(11) . .
N1 N2 C11 114.49(10) . .
C18 N3 C20 109.82(11) . .
C2 C1 O1 111.88(11) . .
C2 C1 C9 129.04(12) . .
O1 C1 C9 119.04(11) . .
C1 C2 C3 106.42(12) . .
C1 C2 H2A 126.8 . .
C3 C2 H2A 126.8 . .
C8 C3 C4 119.00(12) . .
C8 C3 C2 105.55(11) . .
C4 C3 C2 135.45(13) . .
C5 C4 C3 118.17(13) . .
C5 C4 H4A 120.9 . .
C3 C4 H4A 120.9 . .
C4 C5 C6 121.58(13) . .
C4 C5 H5A 119.2 . .
C6 C5 H5A 119.2 . .
C7 C6 C5 121.03(13) . .
C7 C6 H6A 119.5 . .
C5 C6 H6A 119.5 . .
C8 C7 C6 116.57(13) . .
C8 C7 H7A 121.7 . .
C6 C7 H7A 121.7 . .
O1 C8 C7 125.47(12) . .
O1 C8 C3 110.90(11) . .
C7 C8 C3 123.63(12) . .
N1 C9 C1 124.20(12) . .
N1 C9 C10 114.26(11) . .
C1 C9 C10 121.48(11) . .
C9 C10 C11 102.32(11) . .
C9 C10 H10A 111.3 . .
C11 C10 H10A 111.3 . .
C9 C10 H10B 111.3 . .
C11 C10 H10B 111.3 . .
H10A C10 H10B 109.2 . .
N2 C11 C12 113.00(11) . .
N2 C11 C10 100.47(10) . .
C12 C11 C10 112.36(12) . .
N2 C11 H11A 110.2 . .
C12 C11 H11A 110.2 . .
C10 C11 H11A 110.2 . .
C17 C12 C13 119.08(13) . .
C17 C12 C11 122.45(12) . .
C13 C12 C11 118.35(12) . .
C14 C13 C12 120.64(14) . .
C14 C13 H13A 119.7 . .
C12 C13 H13A 119.7 . .
C15 C14 C13 118.50(13) . .
C15 C14 H14A 120.7 . .
C13 C14 H14A 120.7 . .
F1 C15 C14 118.89(13) . .
F1 C15 C16 118.37(13) . .
C14 C15 C16 122.74(14) . .
C15 C16 C17 117.93(14) . .
C15 C16 H16A 121.0 . .
C17 C16 H16A 121.0 . .
C16 C17 C12 121.10(13) . .
C16 C17 H17A 119.4 . .
C12 C17 H17A 119.4 . .
N3 C18 N2 121.89(12) . .
N3 C18 S1 116.46(10) . .
N2 C18 S1 121.65(10) . .
C20 C19 S1 111.20(10) . .
C20 C19 H19A 124.4 . .
S1 C19 H19A 124.4 . .
C19 C20 N3 114.81(12) . .
C19 C20 C21 127.51(12) . .
N3 C20 C21 117.63(11) . .
C26 C21 C22 118.07(12) . .
C26 C21 C20 119.87(12) . .
C22 C21 C20 122.02(12) . .
C23 C22 C21 121.25(13) . .
C23 C22 H22A 119.4 . .
C21 C22 H22A 119.4 . .
C24 C23 C22 119.07(13) . .
C24 C23 H23A 120.5 . .
C22 C23 H23A 120.5 . .
C24 C25 C26 119.22(13) . .
C24 C25 H25A 120.4 . .
C26 C25 H25A 120.4 . .
C25 C24 C23 121.13(13) . .
C25 C24 Cl1 119.11(11) . .
C23 C24 Cl1 119.75(11) . .
C25 C26 C21 121.18(13) . .
C25 C26 H26A 119.4 . .
C21 C26 H26A 119.4 . .

loop_
_geom_bond_atom_site_label_1
_geom_bond_atom_site_label_2
_geom_bond_distance
_geom_bond_site_symmetry_2
Cl1 C24 1.7432(14) .
S1 C19 1.7305(14) .
S1 C18 1.7395(14) .
F1 C15 1.3594(17) .
O1 C8 1.3763(15) .
O1 C1 1.3854(15) .
N1 C9 1.2941(17) .
N1 N2 1.3813(15) .
N2 C18 1.3568(17) .
N2 C11 1.4736(17) .
N3 C18 1.3034(17) .
N3 C20 1.3898(17) .
C1 C2 1.3578(18) .
C1 C9 1.4354(18) .
C2 C3 1.4364(18) .
C2 H2A 0.9500 .
C3 C8 1.3943(18) .
C3 C4 1.4016(18) .
C4 C5 1.381(2) .
C4 H4A 0.9500 .
C5 C6 1.402(2) .
C5 H5A 0.9500 .
C6 C7 1.388(2) .
C6 H6A 0.9500 .
C7 C8 1.3827(18) .
C7 H7A 0.9500 .
C9 C10 1.5104(18) .
C10 C11 1.5434(18) .
C10 H10A 0.9900 .
C10 H10B 0.9900 .
C11 C12 1.512(2) .
C11 H11A 1.0000 .
C12 C17 1.389(2) .
C12 C13 1.3941(18) .
C13 C14 1.388(2) .
C13 H13A 0.9500 .
C14 C15 1.373(2) .
C14 H14A 0.9500 .
C15 C16 1.383(2) .
C16 C17 1.388(2) .
C16 H16A 0.9500 .
C17 H17A 0.9500 .
C19 C20 1.3642(19) .
C19 H19A 0.9500 .
C20 C21 1.4724(18) .
C21 C26 1.3954(19) .
C21 C22 1.4000(18) .
C22 C23 1.3895(19) .
C22 H22A 0.9500 .
C23 C24 1.386(2) .
C23 H23A 0.9500 .
C25 C24 1.382(2) .
C25 C26 1.3920(19) .
C25 H25A 0.9500 .
C26 H26A 0.9500 .

loop_
_geom_torsion_atom_site_label_1
_geom_torsion_atom_site_label_2
_geom_torsion_atom_site_label_3
_geom_torsion_atom_site_label_4
_geom_torsion
_geom_torsion_site_symmetry_1
_geom_torsion_site_symmetry_2
_geom_torsion_site_symmetry_3
_geom_torsion_site_symmetry_4
C9 N1 N2 C18 -178.02(13) . . . .
C9 N1 N2 C11 7.38(16) . . . .
C8 O1 C1 C2 0.48(15) . . . .
C8 O1 C1 C9 -177.45(12) . . . .
O1 C1 C2 C3 -1.06(16) . . . .
C9 C1 C2 C3 176.60(14) . . . .
C1 C2 C3 C8 1.21(15) . . . .
C1 C2 C3 C4 -178.09(15) . . . .
C8 C3 C4 C5 1.5(2) . . . .
C2 C3 C4 C5 -179.31(15) . . . .
C3 C4 C5 C6 -0.2(2) . . . .
C4 C5 C6 C7 -0.7(2) . . . .
C5 C6 C7 C8 0.3(2) . . . .
C1 O1 C8 C7 -179.25(13) . . . .
C1 O1 C8 C3 0.34(14) . . . .
C6 C7 C8 O1 -179.47(13) . . . .
C6 C7 C8 C3 1.0(2) . . . .
C4 C3 C8 O1 178.47(12) . . . .
C2 C3 C8 O1 -0.96(15) . . . .
C4 C3 C8 C7 -1.9(2) . . . .
C2 C3 C8 C7 178.64(13) . . . .
N2 N1 C9 C1 178.26(13) . . . .
N2 N1 C9 C10 1.05(17) . . . .
C2 C1 C9 N1 -179.57(14) . . . .
O1 C1 C9 N1 -2.1(2) . . . .
C2 C1 C9 C10 -2.6(2) . . . .
O1 C1 C9 C10 174.96(12) . . . .
N1 C9 C10 C11 -8.16(17) . . . .
C1 C9 C10 C11 174.54(12) . . . .
C18 N2 C11 C12 -66.37(18) . . . .
N1 N2 C11 C12 108.07(13) . . . .
C18 N2 C11 C10 173.71(14) . . . .
N1 N2 C11 C10 -11.85(16) . . . .
C9 C10 C11 N2 10.86(14) . . . .
C9 C10 C11 C12 -109.52(12) . . . .
N2 C11 C12 C17 -23.12(18) . . . .
C10 C11 C12 C17 89.72(15) . . . .
N2 C11 C12 C13 160.76(12) . . . .
C10 C11 C12 C13 -86.40(15) . . . .
C17 C12 C13 C14 -0.8(2) . . . .
C11 C12 C13 C14 175.48(13) . . . .
C12 C13 C14 C15 0.1(2) . . . .
C13 C14 C15 F1 -178.75(12) . . . .
C13 C14 C15 C16 1.0(2) . . . .
F1 C15 C16 C17 178.43(12) . . . .
C14 C15 C16 C17 -1.3(2) . . . .
C15 C16 C17 C12 0.6(2) . . . .
C13 C12 C17 C16 0.4(2) . . . .
C11 C12 C17 C16 -175.65(13) . . . .
C20 N3 C18 N2 179.34(13) . . . .
C20 N3 C18 S1 -0.12(15) . . . .
N1 N2 C18 N3 -177.11(13) . . . .
C11 N2 C18 N3 -3.0(2) . . . .
N1 N2 C18 S1 2.3(2) . . . .
C11 N2 C18 S1 176.40(11) . . . .
C19 S1 C18 N3 -0.17(12) . . . .
C19 S1 C18 N2 -179.63(13) . . . .
C18 S1 C19 C20 0.41(11) . . . .
S1 C19 C20 N3 -0.58(16) . . . .
S1 C19 C20 C21 176.92(11) . . . .
C18 N3 C20 C19 0.45(17) . . . .
C18 N3 C20 C21 -177.31(12) . . . .
C19 C20 C21 C26 177.21(14) . . . .
N3 C20 C21 C26 -5.35(19) . . . .
C19 C20 C21 C22 -5.2(2) . . . .
N3 C20 C21 C22 172.27(13) . . . .
C26 C21 C22 C23 -2.9(2) . . . .
C20 C21 C22 C23 179.46(13) . . . .
C21 C22 C23 C24 1.4(2) . . . .
C26 C25 C24 C23 -2.3(2) . . . .
C26 C25 C24 Cl1 178.75(11) . . . .
C22 C23 C24 C25 1.2(2) . . . .
C22 C23 C24 Cl1 -179.81(11) . . . .
C24 C25 C26 C21 0.7(2) . . . .
C22 C21 C26 C25 1.8(2) . . . .
C20 C21 C26 C25 179.51(13) . . . .
